data_7205180
loop_
_publ_author_name
'Zhang, Jing'
'Zhu, Long-Guan'

_publ_section_title
;
 Synthesis, structures, and properties of three coordination compounds
 based on trinickel clusters extended by phenyldicarboxylate ligands
;
_journal_issue 2
_journal_name_full CrystEngComm
_journal_page_first 553
_journal_paper_doi 10.1039/c0ce00166j
_journal_volume 13
_journal_year 2011
_chemical_formula_moiety 'C56 H42 N12 Ni3 O8, C Cl2, O'
_chemical_formula_sum 'C57 H46 Cl2 N12 Ni3 O9'
_chemical_formula_weight 1290.09
_chemical_name_systematic
;
?
;
_space_group_IT_number 2
_symmetry_cell_setting triclinic
_symmetry_space_group_name_Hall '-P 1'
_symmetry_space_group_name_H-M 'P -1'
_atom_sites_solution_hydrogens geom
_atom_sites_solution_primary direct
_atom_sites_solution_secondary difmap
_audit_creation_method SHELXL-97
_cell_angle_alpha 101.895(4)
_cell_angle_beta 102.698(4)
_cell_angle_gamma 101.016(4)
_cell_formula_units_Z 2
_cell_length_a 11.9829(13)
_cell_length_b 13.6251(15)
_cell_length_c 18.421(2)
_cell_measurement_temperature 293(2)
_cell_volume 2781.6(5)
_computing_cell_refinement 'SAINT (Bruker, 2002)'
_computing_data_collection 'SMART (Bruker, 2002)'
_computing_data_reduction SAINT
_computing_molecular_graphics 'Ortep-3 for Windows (Farrugia, 1997)'
_computing_publication_material 'WinGX (Farrugia, 1999)'
_computing_structure_refinement 'SHELXL-97 (Sheldrick, 1997)'
_computing_structure_solution 'SHELXS-97 (Sheldrick, 1997)'
_diffrn_ambient_temperature 293(2)
_diffrn_measured_fraction_theta_full 0.984
_diffrn_measured_fraction_theta_max 0.984
_diffrn_measurement_device_type 'Bruker SMART area-detector diffractometer'
_diffrn_measurement_method '\f and \w scan'
_diffrn_radiation_monochromator graphite
_diffrn_radiation_source 'fine-focus sealed tube'
_diffrn_radiation_type MoK\a
_diffrn_radiation_wavelength 0.71073
_diffrn_reflns_av_R_equivalents 0.0346
_diffrn_reflns_av_sigmaI/netI 0.0550
_diffrn_reflns_limit_h_max 14
_diffrn_reflns_limit_h_min -14
_diffrn_reflns_limit_k_max 16
_diffrn_reflns_limit_k_min -16
_diffrn_reflns_limit_l_max 21
_diffrn_reflns_limit_l_min -21
_diffrn_reflns_number 15531
_diffrn_reflns_theta_full 25.10
_diffrn_reflns_theta_max 25.10
_diffrn_reflns_theta_min 1.17
_diffrn_standards_number 0
_exptl_absorpt_coefficient_mu 1.170
_exptl_absorpt_correction_T_max 0.8082
_exptl_absorpt_correction_T_min 0.7828
_exptl_absorpt_correction_type multi-scan
_exptl_absorpt_process_details 'SADABS (Bruker, 2002)'
_exptl_crystal_colour 'dark purple'
_exptl_crystal_density_diffrn 1.540
_exptl_crystal_density_method 'not measured'
_exptl_crystal_description block
_exptl_crystal_F_000 1324
_exptl_crystal_size_max 0.22
_exptl_crystal_size_mid 0.20
_exptl_crystal_size_min 0.19
_refine_diff_density_max 0.768
_refine_diff_density_min -0.617
_refine_diff_density_rms 0.077
_refine_ls_extinction_method none
_refine_ls_goodness_of_fit_ref 0.946
_refine_ls_hydrogen_treatment constr
_refine_ls_matrix_type full
_refine_ls_number_parameters 757
_refine_ls_number_reflns 9751
_refine_ls_number_restraints 1
_refine_ls_restrained_S_all 0.947
_refine_ls_R_factor_all 0.0841
_refine_ls_R_factor_gt 0.0515
_refine_ls_shift/su_max 0.001
_refine_ls_shift/su_mean <0.001
_refine_ls_structure_factor_coef Fsqd
_refine_ls_weighting_details 'calc w=1/[\s^2^(Fo^2^)+(0.0984P)^2^+2.7537P] where P=(Fo^2^+2Fc^2^)/3'
_refine_ls_weighting_scheme calc
_refine_ls_wR_factor_gt 0.1393
_refine_ls_wR_factor_ref 0.1686
_reflns_number_gt 6452
_reflns_number_total 9751
_reflns_threshold_expression >2\s(I)
_cod_data_source_file C0CE00166J.TXT
_cod_data_source_block comp-1
_cod_original_cell_volume 2781.7(5)
_cod_database_code 7205180

loop_
_symmetry_equiv_pos_as_xyz
'x, y, z'
'-x, -y, -z'

loop_
_atom_site_label
_atom_site_type_symbol
_atom_site_fract_x
_atom_site_fract_y
_atom_site_fract_z
_atom_site_U_iso_or_equiv
_atom_site_adp_type
_atom_site_occupancy
_atom_site_symmetry_multiplicity
_atom_site_calc_flag
_atom_site_refinement_flags
_atom_site_disorder_assembly
_atom_site_disorder_group
Ni2 Ni 0.81465(5) 0.53347(4) 0.24997(3) 0.03345(16) Uani 1 1 d . . .
Ni1 Ni 0.97627(5) 0.65016(4) 0.22941(3) 0.03858(17) Uani 1 1 d . . .
Ni3 Ni 0.65184(5) 0.41791(4) 0.27063(3) 0.03798(17) Uani 1 1 d . . .
C41 C 1.1696(5) 0.7895(4) 0.1928(3) 0.0624(15) Uani 1 1 d D . .
O5 O 0.5062(3) 0.3191(3) 0.2776(2) 0.0528(8) Uani 1 1 d . . .
O1 O 1.1229(3) 0.7546(3) 0.2309(3) 0.0646(10) Uani 1 1 d . . .
N5 N 0.7379(3) 0.6427(3) 0.2653(2) 0.0381(8) Uani 1 1 d . . .
N12 N 0.7795(3) 0.3350(3) 0.2980(2) 0.0414(9) Uani 1 1 d . . .
N1 N 1.0681(3) 0.6181(3) 0.3281(2) 0.0431(9) Uani 1 1 d . . .
N2 N 0.8910(3) 0.5704(3) 0.3577(2) 0.0388(8) Uani 1 1 d . . .
N11 N 0.8908(3) 0.4247(3) 0.2337(2) 0.0367(8) Uani 1 1 d . . .
N4 N 0.9187(3) 0.7612(3) 0.2993(2) 0.0446(9) Uani 1 1 d . . .
N8 N 0.7392(3) 0.4974(3) 0.1429(2) 0.0361(8) Uani 1 1 d . . .
N10 N 0.9970(3) 0.5118(3) 0.1652(2) 0.0389(8) Uani 1 1 d . . .
N6 N 0.5583(3) 0.5234(3) 0.2356(2) 0.0400(9) Uani 1 1 d . . .
O6 O 0.5348(4) 0.2998(4) 0.3965(3) 0.0828(13) Uani 1 1 d . . .
N7 N 0.8469(3) 0.6531(3) 0.1339(2) 0.0401(9) Uani 1 1 d . . .
N3 N 0.7087(3) 0.5210(3) 0.3797(2) 0.0431(9) Uani 1 1 d . . .
N9 N 0.6259(3) 0.3456(3) 0.1540(2) 0.0388(8) Uani 1 1 d . . .
C35 C 0.9521(4) 0.4196(3) 0.1778(2) 0.0375(10) Uani 1 1 d . . .
O2 O 1.1358(5) 0.7670(4) 0.1204(3) 0.1135(19) Uani 1 1 d . . .
C15 C 0.8063(4) 0.7414(3) 0.3051(3) 0.0417(11) Uani 1 1 d . . .
C30 C 0.5654(4) 0.2454(4) 0.1242(3) 0.0506(12) Uani 1 1 d . . .
H30 H 0.5347 0.2101 0.1564 0.061 Uiso 1 1 calc R . .
C6 C 0.8212(4) 0.5810(3) 0.4072(3) 0.0420(11) Uani 1 1 d . . .
C16 C 0.6172(4) 0.6209(3) 0.2403(3) 0.0411(10) Uani 1 1 d . . .
C34 C 0.9612(5) 0.3275(4) 0.1322(3) 0.0517(12) Uani 1 1 d . . .
H34 H 0.9299 0.2645 0.1410 0.062 Uiso 1 1 calc R . .
C17 C 0.5552(5) 0.6899(4) 0.2149(3) 0.0565(13) Uani 1 1 d . . .
H17 H 0.5958 0.7560 0.2163 0.068 Uiso 1 1 calc R . .
C21 C 0.8552(4) 0.7334(4) 0.1020(3) 0.0490(12) Uani 1 1 d . . .
H21 H 0.9205 0.7894 0.1243 0.059 Uiso 1 1 calc R . .
C45 C 1.5214(8) 0.9850(7) 0.3129(8) 0.134(4) Uani 1 1 d . . .
H45 H 1.5976 1.0238 0.3393 0.160 Uiso 1 1 calc R . .
C26 C 0.6724(4) 0.3965(3) 0.1072(3) 0.0403(10) Uani 1 1 d . . .
C32 C 1.0624(4) 0.4233(4) 0.0619(3) 0.0519(12) Uani 1 1 d . . .
H32 H 1.1011 0.4265 0.0236 0.062 Uiso 1 1 calc R . .
C31 C 1.0499(4) 0.5119(4) 0.1075(3) 0.0453(11) Uani 1 1 d . . .
H31 H 1.0793 0.5750 0.0981 0.054 Uiso 1 1 calc R . .
C36 C 0.8771(4) 0.3491(3) 0.2727(2) 0.0382(10) Uani 1 1 d . . .
C37 C 0.9620(4) 0.2930(4) 0.2908(3) 0.0519(12) Uani 1 1 d . . .
H37 H 1.0309 0.3050 0.2751 0.062 Uiso 1 1 calc R . .
C24 C 0.6652(4) 0.5716(4) 0.0363(3) 0.0513(12) Uani 1 1 d . . .
H24 H 0.6008 0.5149 0.0134 0.062 Uiso 1 1 calc R . .
C25 C 0.7500(4) 0.5716(3) 0.1027(3) 0.0391(10) Uani 1 1 d . . .
C28 C 0.5955(5) 0.2450(4) 0.0018(3) 0.0623(14) Uani 1 1 d . . .
H28 H 0.5849 0.2115 -0.0495 0.075 Uiso 1 1 calc R . .
C50 C 0.3521(6) 0.2046(5) 0.3009(5) 0.0720(18) Uani 1 1 d . . .
C20 C 0.4399(4) 0.4957(4) 0.2075(3) 0.0554(13) Uani 1 1 d . . .
H20 H 0.4000 0.4284 0.2035 0.066 Uiso 1 1 calc R . .
C27 C 0.6591(4) 0.3449(4) 0.0308(3) 0.0510(12) Uani 1 1 d . . .
H27 H 0.6940 0.3792 -0.0004 0.061 Uiso 1 1 calc R . .
C4 C 1.0803(4) 0.5890(4) 0.4523(3) 0.0517(12) Uani 1 1 d . . .
H4 H 1.0436 0.5762 0.4901 0.062 Uiso 1 1 calc R . .
C9 C 0.6591(5) 0.6039(5) 0.4920(3) 0.0653(15) Uani 1 1 d . . .
H9 H 0.6032 0.6102 0.5195 0.078 Uiso 1 1 calc R . .
C39 C 0.8426(5) 0.2065(4) 0.3570(3) 0.0549(13) Uani 1 1 d . . .
H39 H 0.8285 0.1584 0.3852 0.066 Uiso 1 1 calc R . .
C38 C 0.9431(5) 0.2208(4) 0.3313(3) 0.0582(14) Uani 1 1 d . . .
H38 H 0.9974 0.1816 0.3415 0.070 Uiso 1 1 calc R . .
C5 C 1.0128(4) 0.5945(3) 0.3815(3) 0.0417(10) Uani 1 1 d . . .
C40 C 0.7645(5) 0.2648(4) 0.3399(3) 0.0499(12) Uani 1 1 d . . .
H40 H 0.6975 0.2560 0.3578 0.060 Uiso 1 1 calc R . .
C7 C 0.8553(5) 0.6527(4) 0.4791(3) 0.0556(13) Uani 1 1 d . . .
H7 H 0.9323 0.6933 0.4983 0.067 Uiso 1 1 calc R . .
C3 C 1.1999(5) 0.6021(4) 0.4662(3) 0.0600(14) Uani 1 1 d . . .
H3 H 1.2447 0.5993 0.5135 0.072 Uiso 1 1 calc R . .
C14 C 0.7678(5) 0.8133(4) 0.3530(3) 0.0559(13) Uani 1 1 d . . .
H14 H 0.6902 0.7987 0.3561 0.067 Uiso 1 1 calc R . .
C42 C 1.2927(5) 0.8675(4) 0.2288(4) 0.0687(17) Uani 1 1 d D . .
C23 C 0.6775(5) 0.6553(5) 0.0054(3) 0.0603(14) Uani 1 1 d . . .
H23 H 0.6207 0.6556 -0.0380 0.072 Uiso 1 1 calc R . .
C19 C 0.3760(5) 0.5618(5) 0.1845(3) 0.0669(16) Uani 1 1 d . . .
H19 H 0.2941 0.5406 0.1669 0.080 Uiso 1 1 calc R . .
C10 C 0.6302(4) 0.5360(4) 0.4213(3) 0.0537(13) Uani 1 1 d . . .
H10 H 0.5522 0.4979 0.4004 0.064 Uiso 1 1 calc R . .
C11 C 0.9931(5) 0.8526(4) 0.3429(3) 0.0589(14) Uani 1 1 d . . .
H11 H 1.0709 0.8662 0.3402 0.071 Uiso 1 1 calc R . .
C49 C 0.4745(5) 0.2799(4) 0.3288(4) 0.0615(15) Uani 1 1 d . . .
C44 C 1.4724(9) 0.9921(7) 0.2386(8) 0.122(4) Uani 1 1 d . . .
H44 H 1.5161 1.0365 0.2171 0.147 Uiso 1 1 calc R . .
C29 C 0.5470(5) 0.1935(4) 0.0488(3) 0.0620(15) Uani 1 1 d . . .
H29 H 0.5028 0.1252 0.0298 0.074 Uiso 1 1 calc R . .
C13 C 0.8454(6) 0.9064(4) 0.3958(4) 0.0708(16) Uani 1 1 d . . .
H13 H 0.8205 0.9550 0.4277 0.085 Uiso 1 1 calc R . .
C1 C 1.1860(4) 0.6281(4) 0.3425(3) 0.0532(13) Uani 1 1 d . . .
H1 H 1.2225 0.6413 0.3047 0.064 Uiso 1 1 calc R . .
C22 C 0.7732(5) 0.7382(4) 0.0383(3) 0.0592(14) Uani 1 1 d . . .
H22 H 0.7825 0.7957 0.0184 0.071 Uiso 1 1 calc R . .
C12 C 0.9599(5) 0.9261(4) 0.3907(3) 0.0680(16) Uani 1 1 d . . .
H12 H 1.0138 0.9881 0.4191 0.082 Uiso 1 1 calc R . .
C8 C 0.7743(6) 0.6634(5) 0.5219(3) 0.0702(16) Uani 1 1 d . . .
H8 H 0.7972 0.7101 0.5702 0.084 Uiso 1 1 calc R . .
C18 C 0.4345(5) 0.6603(5) 0.1879(3) 0.0655(15) Uani 1 1 d . . .
H18 H 0.3926 0.7065 0.1721 0.079 Uiso 1 1 calc R . .
C33 C 1.0160(5) 0.3297(4) 0.0746(3) 0.0572(13) Uani 1 1 d . . .
H33 H 1.0219 0.2684 0.0441 0.069 Uiso 1 1 calc R . .
C2 C 1.2535(5) 0.6197(5) 0.4094(3) 0.0645(15) Uani 1 1 d . . .
H2 H 1.3341 0.6256 0.4168 0.077 Uiso 1 1 calc R . .
C43 C 1.3610(6) 0.9348(5) 0.1966(5) 0.085(2) Uani 1 1 d . . .
C52 C 0.1890(12) 0.0784(9) 0.3063(10) 0.160(8) Uani 1 1 d . . .
H52 H 0.1546 0.0357 0.3330 0.192 Uiso 1 1 calc R . .
C47 C 1.3451(6) 0.8648(5) 0.3055(5) 0.087(2) Uani 1 1 d . . .
H47 H 1.3007 0.8229 0.3282 0.104 Uiso 1 1 calc R . .
O3 O 1.2264(7) 0.9013(6) 0.0676(4) 0.148(3) Uani 1 1 d . . .
H3A H 1.1922 0.8570 0.0848 0.222 Uiso 1 1 calc R . .
C51 C 0.3009(8) 0.1406(5) 0.3421(6) 0.108(3) Uani 1 1 d . . .
C53 C 0.1282(11) 0.0755(10) 0.2377(11) 0.185(10) Uani 1 1 d . . .
H53 H 0.0536 0.0306 0.2168 0.222 Uiso 1 1 calc R . .
O4 O 1.3884(9) 1.0228(5) 0.1029(5) 0.203(4) Uani 1 1 d . . .
C46 C 1.4584(6) 0.9209(6) 0.3486(6) 0.109(3) Uani 1 1 d . . .
H46 H 1.4905 0.9161 0.3982 0.131 Uiso 1 1 calc R . .
C54 C 0.1739(7) 0.1395(6) 0.1948(8) 0.153(5) Uani 1 1 d . . .
H54 H 0.1305 0.1401 0.1465 0.183 Uiso 1 1 calc R . .
C48 C 1.3251(10) 0.9565(6) 0.1200(7) 0.120(4) Uani 1 1 d . . .
O7 O 0.4537(9) 0.1772(7) 0.4607(5) 0.158(4) Uani 1 1 d . . .
H7A H 0.4832 0.2124 0.4355 0.238 Uiso 1 1 calc R . .
C55 C 0.2877(6) 0.2017(5) 0.2286(6) 0.100(3) Uani 1 1 d . . .
H55 H 0.3216 0.2433 0.2010 0.120 Uiso 1 1 calc R . .
C56 C 0.3518(16) 0.1278(9) 0.4230(11) 0.165(8) Uani 1 1 d . . .
O8 O 0.2865(10) 0.0649(6) 0.4431(6) 0.227(5) Uani 1 1 d . . .
O1W O 0.2746(8) 0.8926(6) 0.5027(5) 0.185(3) Uani 1 1 d . . .
Cl1 Cl 0.7613(8) 0.9569(5) 0.2003(6) 0.258(4) Uani 0.68 1 d P . .
Cl2 Cl 0.7722(9) 1.0288(7) 0.0838(6) 0.273(4) Uani 0.66 1 d P . .
C57 C 0.7276(15) 1.0149(15) 0.1526(7) 0.201(8) Uani 1 1 d . . .
Cl3 Cl 0.8937(8) 1.0156(6) 0.0779(8) 0.357(8) Uani 0.66 1 d P . .

loop_
_atom_site_aniso_label
_atom_site_aniso_U_11
_atom_site_aniso_U_22
_atom_site_aniso_U_33
_atom_site_aniso_U_23
_atom_site_aniso_U_13
_atom_site_aniso_U_12
Ni2 0.0295(3) 0.0333(3) 0.0366(3) 0.0067(2) 0.0114(2) 0.0051(2)
Ni1 0.0325(3) 0.0375(3) 0.0432(3) 0.0080(3) 0.0130(3) 0.0021(2)
Ni3 0.0325(3) 0.0398(3) 0.0414(3) 0.0102(3) 0.0139(2) 0.0042(2)
C41 0.079(4) 0.061(4) 0.051(3) 0.010(3) 0.021(3) 0.028(3)
O5 0.0376(19) 0.053(2) 0.064(2) 0.0160(18) 0.0163(17) -0.0016(15)
O1 0.038(2) 0.050(2) 0.096(3) 0.014(2) 0.016(2) -0.0049(16)
N5 0.035(2) 0.036(2) 0.042(2) 0.0085(17) 0.0124(17) 0.0070(16)
N12 0.044(2) 0.040(2) 0.041(2) 0.0100(17) 0.0152(18) 0.0064(17)
N1 0.033(2) 0.047(2) 0.045(2) 0.0068(18) 0.0085(17) 0.0049(17)
N2 0.035(2) 0.039(2) 0.038(2) 0.0036(16) 0.0124(16) 0.0026(16)
N11 0.034(2) 0.036(2) 0.041(2) 0.0078(16) 0.0142(16) 0.0084(16)
N4 0.042(2) 0.039(2) 0.049(2) 0.0065(18) 0.0161(18) 0.0017(17)
N8 0.034(2) 0.0348(19) 0.039(2) 0.0092(16) 0.0116(16) 0.0054(15)
N10 0.0296(19) 0.046(2) 0.042(2) 0.0111(17) 0.0130(16) 0.0081(16)
N6 0.031(2) 0.043(2) 0.045(2) 0.0085(17) 0.0119(17) 0.0071(16)
O6 0.080(3) 0.111(4) 0.074(3) 0.045(3) 0.036(3) 0.022(3)
N7 0.038(2) 0.040(2) 0.046(2) 0.0133(18) 0.0171(17) 0.0079(17)
N3 0.040(2) 0.050(2) 0.041(2) 0.0119(18) 0.0159(18) 0.0107(18)
N9 0.034(2) 0.036(2) 0.041(2) 0.0064(17) 0.0074(16) 0.0021(16)
C35 0.033(2) 0.040(2) 0.040(2) 0.009(2) 0.0102(19) 0.0098(19)
O2 0.105(4) 0.121(4) 0.095(4) 0.029(3) 0.036(3) -0.030(3)
C15 0.044(3) 0.032(2) 0.049(3) 0.009(2) 0.013(2) 0.008(2)
C30 0.053(3) 0.037(3) 0.057(3) 0.011(2) 0.014(2) 0.001(2)
C6 0.049(3) 0.042(3) 0.037(2) 0.009(2) 0.015(2) 0.014(2)
C16 0.043(3) 0.041(3) 0.039(2) 0.006(2) 0.014(2) 0.010(2)
C34 0.061(3) 0.044(3) 0.053(3) 0.008(2) 0.023(3) 0.015(2)
C17 0.053(3) 0.052(3) 0.067(3) 0.014(3) 0.018(3) 0.018(2)
C21 0.056(3) 0.039(3) 0.055(3) 0.015(2) 0.022(3) 0.007(2)
C45 0.073(6) 0.075(6) 0.230(13) -0.006(8) 0.058(8) -0.007(5)
C26 0.034(2) 0.043(3) 0.042(3) 0.008(2) 0.011(2) 0.007(2)
C32 0.054(3) 0.068(3) 0.044(3) 0.016(3) 0.025(2) 0.024(3)
C31 0.036(3) 0.056(3) 0.046(3) 0.016(2) 0.014(2) 0.009(2)
C36 0.039(3) 0.034(2) 0.041(2) 0.007(2) 0.015(2) 0.0073(19)
C37 0.048(3) 0.058(3) 0.055(3) 0.019(3) 0.018(2) 0.016(2)
C24 0.046(3) 0.054(3) 0.053(3) 0.016(2) 0.011(2) 0.010(2)
C25 0.034(2) 0.044(3) 0.042(3) 0.010(2) 0.016(2) 0.012(2)
C28 0.078(4) 0.056(3) 0.047(3) 0.002(3) 0.018(3) 0.013(3)
C50 0.054(4) 0.054(3) 0.121(6) 0.024(4) 0.050(4) 0.011(3)
C20 0.039(3) 0.064(3) 0.057(3) 0.010(3) 0.009(2) 0.009(2)
C27 0.057(3) 0.047(3) 0.044(3) 0.005(2) 0.018(2) 0.005(2)
C4 0.047(3) 0.060(3) 0.045(3) 0.015(2) 0.009(2) 0.009(2)
C9 0.056(4) 0.083(4) 0.059(3) 0.005(3) 0.032(3) 0.019(3)
C39 0.065(3) 0.047(3) 0.056(3) 0.023(2) 0.016(3) 0.011(3)
C38 0.068(4) 0.056(3) 0.060(3) 0.020(3) 0.022(3) 0.026(3)
C5 0.038(3) 0.037(2) 0.045(3) 0.003(2) 0.012(2) 0.0028(19)
C40 0.053(3) 0.047(3) 0.051(3) 0.016(2) 0.019(2) 0.007(2)
C7 0.052(3) 0.057(3) 0.049(3) -0.003(3) 0.014(2) 0.009(2)
C3 0.048(3) 0.076(4) 0.054(3) 0.022(3) 0.004(3) 0.016(3)
C14 0.049(3) 0.051(3) 0.065(3) 0.003(3) 0.021(3) 0.013(2)
C42 0.057(4) 0.042(3) 0.107(5) 0.008(3) 0.038(4) 0.007(3)
C23 0.060(4) 0.075(4) 0.054(3) 0.026(3) 0.012(3) 0.029(3)
C19 0.035(3) 0.085(4) 0.072(4) 0.010(3) 0.006(3) 0.015(3)
C10 0.043(3) 0.071(3) 0.051(3) 0.012(3) 0.021(2) 0.017(3)
C11 0.053(3) 0.044(3) 0.067(4) -0.001(3) 0.019(3) -0.007(2)
C49 0.052(3) 0.056(3) 0.089(5) 0.026(3) 0.040(3) 0.014(3)
C44 0.094(7) 0.068(5) 0.208(12) 0.011(7) 0.087(8) 0.001(5)
C29 0.071(4) 0.036(3) 0.063(4) 0.001(3) 0.005(3) 0.002(3)
C13 0.080(4) 0.047(3) 0.076(4) -0.006(3) 0.031(3) 0.007(3)
C1 0.039(3) 0.063(3) 0.056(3) 0.012(3) 0.015(2) 0.009(2)
C22 0.070(4) 0.057(3) 0.066(4) 0.028(3) 0.029(3) 0.026(3)
C12 0.069(4) 0.045(3) 0.070(4) -0.009(3) 0.020(3) -0.007(3)
C8 0.076(4) 0.083(4) 0.051(3) -0.001(3) 0.026(3) 0.027(3)
C18 0.061(4) 0.070(4) 0.072(4) 0.018(3) 0.017(3) 0.032(3)
C33 0.073(4) 0.054(3) 0.049(3) 0.005(3) 0.023(3) 0.026(3)
C2 0.038(3) 0.081(4) 0.070(4) 0.018(3) 0.005(3) 0.014(3)
C43 0.084(5) 0.046(3) 0.135(7) 0.012(4) 0.068(5) 0.009(3)
C52 0.155(14) 0.059(6) 0.32(2) 0.035(11) 0.185(15) 0.016(9)
C47 0.059(4) 0.058(4) 0.129(7) 0.002(4) 0.032(4) -0.002(3)
O3 0.184(7) 0.130(6) 0.137(6) 0.059(5) 0.080(5) -0.011(5)
C51 0.119(6) 0.046(4) 0.206(10) 0.036(5) 0.126(7) 0.026(4)
C53 0.079(8) 0.053(5) 0.41(3) -0.012(12) 0.121(12) -0.013(6)
O4 0.290(10) 0.104(5) 0.205(8) 0.041(5) 0.136(8) -0.056(6)
C46 0.066(5) 0.081(5) 0.147(8) -0.012(5) 0.009(5) 0.007(4)
C54 0.052(5) 0.075(5) 0.295(15) 0.021(7) 0.015(7) -0.002(4)
C48 0.158(9) 0.064(5) 0.161(9) 0.032(6) 0.107(8) 0.006(5)
O7 0.254(10) 0.148(7) 0.175(8) 0.114(7) 0.152(8) 0.102(7)
C55 0.050(4) 0.064(4) 0.179(9) 0.029(5) 0.032(5) -0.002(3)
C56 0.264(19) 0.094(8) 0.257(19) 0.099(11) 0.223(18) 0.088(10)
O8 0.357(13) 0.125(5) 0.329(12) 0.132(7) 0.277(11) 0.075(7)
O1W 0.243(9) 0.162(7) 0.190(8) 0.073(6) 0.097(7) 0.064(6)
Cl1 0.304(9) 0.171(5) 0.332(11) 0.023(6) 0.193(9) 0.058(6)
Cl2 0.253(9) 0.235(8) 0.290(10) 0.062(7) 0.005(8) 0.046(7)
C57 0.272(17) 0.34(2) 0.100(7) 0.122(11) 0.103(9) 0.191(16)
Cl3 0.178(6) 0.180(6) 0.582(19) 0.116(9) -0.117(9) -0.032(5)

loop_
_atom_type_symbol
_atom_type_description
_atom_type_scat_dispersion_real
_atom_type_scat_dispersion_imag
_atom_type_scat_source
C C 0.0033 0.0016 'International Tables Vol C Tables 4.2.6.8 and 6.1.1.4'
H H 0.0000 0.0000 'International Tables Vol C Tables 4.2.6.8 and 6.1.1.4'
N N 0.0061 0.0033 'International Tables Vol C Tables 4.2.6.8 and 6.1.1.4'
O O 0.0106 0.0060 'International Tables Vol C Tables 4.2.6.8 and 6.1.1.4'
Ni Ni 0.3393 1.1124 'International Tables Vol C Tables 4.2.6.8 and 6.1.1.4'
Cl Cl 0.1484 0.1585 'International Tables Vol C Tables 4.2.6.8 and 6.1.1.4'

loop_
_geom_angle_atom_site_label_1
_geom_angle_atom_site_label_2
_geom_angle_atom_site_label_3
_geom_angle
_geom_angle_site_symmetry_1
_geom_angle_site_symmetry_3
_geom_angle_publ_flag
N11 Ni2 N8 89.59(15) . . ?
N11 Ni2 N5 179.46(15) . . ?
N8 Ni2 N5 89.90(15) . . ?
N11 Ni2 N2 90.56(15) . . ?
N8 Ni2 N2 179.70(16) . . ?
N5 Ni2 N2 89.96(15) . . ?
N11 Ni2 Ni1 90.23(10) . . ?
N8 Ni2 Ni1 89.44(10) . . ?
N5 Ni2 Ni1 89.59(11) . . ?
N2 Ni2 Ni1 90.30(10) . . ?
N11 Ni2 Ni3 90.31(10) . . ?
N8 Ni2 Ni3 90.52(10) . . ?
N5 Ni2 Ni3 89.87(11) . . ?
N2 Ni2 Ni3 89.75(10) . . ?
Ni1 Ni2 Ni3 179.46(3) . . ?
O1 Ni1 N1 90.42(16) . . ?
O1 Ni1 N7 105.07(16) . . ?
N1 Ni1 N7 164.50(14) . . ?
O1 Ni1 N10 102.20(15) . . ?
N1 Ni1 N10 88.04(14) . . ?
N7 Ni1 N10 88.93(14) . . ?
O1 Ni1 N4 92.98(15) . . ?
N1 Ni1 N4 89.26(15) . . ?
N7 Ni1 N4 89.64(15) . . ?
N10 Ni1 N4 164.60(14) . . ?
O1 Ni1 Ni2 170.73(13) . . ?
N1 Ni1 Ni2 81.56(10) . . ?
N7 Ni1 Ni2 82.97(10) . . ?
N10 Ni1 Ni2 82.28(9) . . ?
N4 Ni1 Ni2 82.33(10) . . ?
O5 Ni3 N3 102.32(14) . . ?
O5 Ni3 N9 92.72(14) . . ?
N3 Ni3 N9 164.45(14) . . ?
O5 Ni3 N6 94.08(14) . . ?
N3 Ni3 N6 86.64(15) . . ?
N9 Ni3 N6 88.39(14) . . ?
O5 Ni3 N12 100.03(14) . . ?
N3 Ni3 N12 92.91(15) . . ?
N9 Ni3 N12 88.28(14) . . ?
N6 Ni3 N12 165.64(14) . . ?
O5 Ni3 Ni2 174.62(10) . . ?
N3 Ni3 Ni2 82.00(10) . . ?
N9 Ni3 Ni2 82.78(9) . . ?
N6 Ni3 Ni2 82.90(10) . . ?
N12 Ni3 Ni2 82.83(10) . . ?
O1 C41 O2 125.8(5) . . ?
O1 C41 C42 119.4(5) . . ?
O2 C41 C42 114.6(6) . . ?
C49 O5 Ni3 136.6(4) . . ?
C41 O1 Ni1 142.8(4) . . ?
C16 N5 C15 122.2(4) . . ?
C16 N5 Ni2 119.3(3) . . ?
C15 N5 Ni2 118.4(3) . . ?
C36 N12 C40 118.5(4) . . ?
C36 N12 Ni3 120.4(3) . . ?
C40 N12 Ni3 121.1(3) . . ?
C1 N1 C5 119.0(4) . . ?
C1 N1 Ni1 120.0(3) . . ?
C5 N1 Ni1 120.8(3) . . ?
C6 N2 C5 123.6(4) . . ?
C6 N2 Ni2 117.3(3) . . ?
C5 N2 Ni2 118.8(3) . . ?
C36 N11 C35 121.9(3) . . ?
C36 N11 Ni2 119.8(3) . . ?
C35 N11 Ni2 118.1(3) . . ?
C15 N4 C11 117.6(4) . . ?
C15 N4 Ni1 120.6(3) . . ?
C11 N4 Ni1 121.8(3) . . ?
C25 N8 C26 121.6(4) . . ?
C25 N8 Ni2 119.4(3) . . ?
C26 N8 Ni2 118.9(3) . . ?
C31 N10 C35 118.4(4) . . ?
C31 N10 Ni1 120.8(3) . . ?
C35 N10 Ni1 120.7(3) . . ?
C20 N6 C16 118.8(4) . . ?
C20 N6 Ni3 121.2(3) . . ?
C16 N6 Ni3 120.1(3) . . ?
C21 N7 C25 118.4(4) . . ?
C21 N7 Ni1 122.1(3) . . ?
C25 N7 Ni1 119.5(3) . . ?
C10 N3 C6 118.8(4) . . ?
C10 N3 Ni3 119.9(3) . . ?
C6 N3 Ni3 121.0(3) . . ?
C30 N9 C26 118.3(4) . . ?
C30 N9 Ni3 120.4(3) . . ?
C26 N9 Ni3 121.3(3) . . ?
N10 C35 N11 115.3(4) . . ?
N10 C35 C34 120.3(4) . . ?
N11 C35 C34 124.3(4) . . ?
N4 C15 N5 114.9(4) . . ?
N4 C15 C14 121.2(4) . . ?
N5 C15 C14 123.7(4) . . ?
N9 C30 C29 123.2(5) . . ?
N9 C30 H30 118.4 . . ?
C29 C30 H30 118.4 . . ?
N3 C6 N2 115.4(4) . . ?
N3 C6 C7 119.7(4) . . ?
N2 C6 C7 124.7(4) . . ?
N6 C16 N5 116.0(4) . . ?
N6 C16 C17 120.0(4) . . ?
N5 C16 C17 123.8(4) . . ?
C33 C34 C35 120.2(5) . . ?
C33 C34 H34 119.9 . . ?
C35 C34 H34 119.9 . . ?
C18 C17 C16 120.0(5) . . ?
C18 C17 H17 120.0 . . ?
C16 C17 H17 120.0 . . ?
N7 C21 C22 124.2(5) . . ?
N7 C21 H21 117.9 . . ?
C22 C21 H21 117.9 . . ?
C44 C45 C46 121.7(9) . . ?
C44 C45 H45 119.2 . . ?
C46 C45 H45 119.2 . . ?
N9 C26 N8 115.1(4) . . ?
N9 C26 C27 120.1(4) . . ?
N8 C26 C27 124.6(4) . . ?
C31 C32 C33 118.2(4) . . ?
C31 C32 H32 120.9 . . ?
C33 C32 H32 120.9 . . ?
N10 C31 C32 123.2(4) . . ?
N10 C31 H31 118.4 . . ?
C32 C31 H31 118.4 . . ?
N12 C36 N11 116.2(4) . . ?
N12 C36 C37 120.3(4) . . ?
N11 C36 C37 123.4(4) . . ?
C38 C37 C36 120.0(5) . . ?
C38 C37 H37 120.0 . . ?
C36 C37 H37 120.0 . . ?
C23 C24 C25 120.1(5) . . ?
C23 C24 H24 120.0 . . ?
C25 C24 H24 120.0 . . ?
N7 C25 N8 115.9(4) . . ?
N7 C25 C24 119.5(4) . . ?
N8 C25 C24 124.5(4) . . ?
C27 C28 C29 119.7(5) . . ?
C27 C28 H28 120.2 . . ?
C29 C28 H28 120.2 . . ?
C55 C50 C51 118.4(7) . . ?
C55 C50 C49 115.1(6) . . ?
C51 C50 C49 126.5(8) . . ?
N6 C20 C19 123.0(5) . . ?
N6 C20 H20 118.5 . . ?
C19 C20 H20 118.5 . . ?
C28 C27 C26 120.3(5) . . ?
C28 C27 H27 119.8 . . ?
C26 C27 H27 119.8 . . ?
C3 C4 C5 120.5(5) . . ?
C3 C4 H4 119.7 . . ?
C5 C4 H4 119.7 . . ?
C10 C9 C8 118.1(5) . . ?
C10 C9 H9 121.0 . . ?
C8 C9 H9 121.0 . . ?
C40 C39 C38 118.4(5) . . ?
C40 C39 H39 120.8 . . ?
C38 C39 H39 120.8 . . ?
C37 C38 C39 119.4(5) . . ?
C37 C38 H38 120.3 . . ?
C39 C38 H38 120.3 . . ?
N1 C5 N2 115.2(4) . . ?
N1 C5 C4 119.2(4) . . ?
N2 C5 C4 125.4(4) . . ?
N12 C40 C39 123.4(5) . . ?
N12 C40 H40 118.3 . . ?
C39 C40 H40 118.3 . . ?
C8 C7 C6 120.1(5) . . ?
C8 C7 H7 119.9 . . ?
C6 C7 H7 119.9 . . ?
C4 C3 C2 119.4(5) . . ?
C4 C3 H3 120.3 . . ?
C2 C3 H3 120.3 . . ?
C13 C14 C15 119.8(5) . . ?
C13 C14 H14 120.1 . . ?
C15 C14 H14 120.1 . . ?
C43 C42 C47 116.7(6) . . ?
C43 C42 C41 130.6(7) . . ?
C47 C42 C41 112.6(5) . . ?
C22 C23 C24 120.1(5) . . ?
C22 C23 H23 120.0 . . ?
C24 C23 H23 120.0 . . ?
C20 C19 C18 118.9(5) . . ?
C20 C19 H19 120.6 . . ?
C18 C19 H19 120.6 . . ?
N3 C10 C9 123.7(5) . . ?
N3 C10 H10 118.2 . . ?
C9 C10 H10 118.2 . . ?
N4 C11 C12 123.6(5) . . ?
N4 C11 H11 118.2 . . ?
C12 C11 H11 118.2 . . ?
O6 C49 O5 124.4(5) . . ?
O6 C49 C50 121.2(5) . . ?
O5 C49 C50 114.3(6) . . ?
C43 C44 C45 121.3(9) . . ?
C43 C44 H44 119.4 . . ?
C45 C44 H44 119.4 . . ?
C30 C29 C28 118.3(5) . . ?
C30 C29 H29 120.8 . . ?
C28 C29 H29 120.8 . . ?
C12 C13 C14 119.1(5) . . ?
C12 C13 H13 120.5 . . ?
C14 C13 H13 120.5 . . ?
N1 C1 C2 123.2(5) . . ?
N1 C1 H1 118.4 . . ?
C2 C1 H1 118.4 . . ?
C23 C22 C21 117.7(5) . . ?
C23 C22 H22 121.1 . . ?
C21 C22 H22 121.1 . . ?
C11 C12 C13 118.7(5) . . ?
C11 C12 H12 120.6 . . ?
C13 C12 H12 120.6 . . ?
C9 C8 C7 119.5(5) . . ?
C9 C8 H8 120.3 . . ?
C7 C8 H8 120.3 . . ?
C19 C18 C17 119.4(5) . . ?
C19 C18 H18 120.3 . . ?
C17 C18 H18 120.3 . . ?
C34 C33 C32 119.6(5) . . ?
C34 C33 H33 120.2 . . ?
C32 C33 H33 120.2 . . ?
C1 C2 C3 118.5(5) . . ?
C1 C2 H2 120.7 . . ?
C3 C2 H2 120.7 . . ?
C44 C43 C42 120.1(9) . . ?
C44 C43 C48 112.3(8) . . ?
C42 C43 C48 127.6(7) . . ?
C53 C52 C51 124.3(13) . . ?
C53 C52 H52 117.8 . . ?
C51 C52 H52 117.8 . . ?
C46 C47 C42 124.3(7) . . ?
C46 C47 H47 117.9 . . ?
C42 C47 H47 117.9 . . ?
C48 O3 H3A 109.5 . . ?
C52 C51 C50 117.2(11) . . ?
C52 C51 C56 113.2(10) . . ?
C50 C51 C56 129.6(9) . . ?
C52 C53 C54 120.8(12) . . ?
C52 C53 H53 119.6 . . ?
C54 C53 H53 119.6 . . ?
C47 C46 C45 116.0(9) . . ?
C47 C46 H46 122.0 . . ?
C45 C46 H46 122.0 . . ?
C55 C54 C53 116.3(12) . . ?
C55 C54 H54 121.8 . . ?
C53 C54 H54 121.8 . . ?
O4 C48 O3 118.0(11) . . ?
O4 C48 C43 120.3(11) . . ?
O3 C48 C43 121.7(7) . . ?
C56 O7 H7A 109.5 . . ?
C50 C55 C54 122.9(9) . . ?
C50 C55 H55 118.6 . . ?
C54 C55 H55 118.6 . . ?
O8 C56 O7 125.6(18) . . ?
O8 C56 C51 114.6(16) . . ?
O7 C56 C51 119.8(9) . . ?
C57 Cl2 Cl3 122.1(10) . . ?
Cl1 C57 Cl2 126.6(12) . . ?

loop_
_geom_bond_atom_site_label_1
_geom_bond_atom_site_label_2
_geom_bond_distance
_geom_bond_site_symmetry_2
_geom_bond_publ_flag
Ni2 N11 1.891(3) . ?
Ni2 N8 1.897(3) . ?
Ni2 N5 1.898(4) . ?
Ni2 N2 1.909(4) . ?
Ni2 Ni1 2.4117(7) . ?
Ni2 Ni3 2.4143(7) . ?
Ni1 O1 2.030(3) . ?
Ni1 N1 2.082(4) . ?
Ni1 N7 2.087(4) . ?
Ni1 N10 2.099(4) . ?
Ni1 N4 2.100(4) . ?
Ni3 O5 2.037(3) . ?
Ni3 N3 2.083(4) . ?
Ni3 N9 2.097(4) . ?
Ni3 N6 2.102(4) . ?
Ni3 N12 2.104(4) . ?
C41 O1 1.115(6) . ?
C41 O2 1.258(7) . ?
C41 C42 1.557(9) . ?
O5 C49 1.267(6) . ?
N5 C16 1.371(6) . ?
N5 C15 1.388(5) . ?
N12 C36 1.346(5) . ?
N12 C40 1.356(6) . ?
N1 C1 1.354(6) . ?
N1 C5 1.359(6) . ?
N2 C6 1.370(5) . ?
N2 C5 1.381(6) . ?
N11 C36 1.378(5) . ?
N11 C35 1.388(5) . ?
N4 C15 1.355(6) . ?
N4 C11 1.356(6) . ?
N8 C25 1.373(5) . ?
N8 C26 1.392(5) . ?
N10 C31 1.352(5) . ?
N10 C35 1.356(5) . ?
N6 C20 1.348(6) . ?
N6 C16 1.356(5) . ?
O6 C49 1.241(7) . ?
N7 C21 1.342(6) . ?
N7 C25 1.365(5) . ?
N3 C10 1.358(6) . ?
N3 C6 1.361(6) . ?
N9 C30 1.352(6) . ?
N9 C26 1.358(5) . ?
C35 C34 1.397(6) . ?
C15 C14 1.396(7) . ?
C30 C29 1.371(7) . ?
C30 H30 0.9300 . ?
C6 C7 1.397(6) . ?
C16 C17 1.396(7) . ?
C34 C33 1.367(7) . ?
C34 H34 0.9300 . ?
C17 C18 1.372(7) . ?
C17 H17 0.9300 . ?
C21 C22 1.376(7) . ?
C21 H21 0.9300 . ?
C45 C44 1.396(14) . ?
C45 C46 1.404(13) . ?
C45 H45 0.9300 . ?
C26 C27 1.398(6) . ?
C32 C31 1.374(7) . ?
C32 C33 1.378(7) . ?
C32 H32 0.9300 . ?
C31 H31 0.9300 . ?
C36 C37 1.408(6) . ?
C37 C38 1.367(7) . ?
C37 H37 0.9300 . ?
C24 C23 1.374(7) . ?
C24 C25 1.407(7) . ?
C24 H24 0.9300 . ?
C28 C27 1.358(7) . ?
C28 C29 1.377(7) . ?
C28 H28 0.9300 . ?
C50 C55 1.374(11) . ?
C50 C51 1.409(9) . ?
C50 C49 1.531(8) . ?
C20 C19 1.362(8) . ?
C20 H20 0.9300 . ?
C27 H27 0.9300 . ?
C4 C3 1.369(7) . ?
C4 C5 1.400(7) . ?
C4 H4 0.9300 . ?
C9 C10 1.362(7) . ?
C9 C8 1.385(8) . ?
C9 H9 0.9300 . ?
C39 C40 1.365(7) . ?
C39 C38 1.382(7) . ?
C39 H39 0.9300 . ?
C38 H38 0.9300 . ?
C40 H40 0.9300 . ?
C7 C8 1.388(7) . ?
C7 H7 0.9300 . ?
C3 C2 1.381(7) . ?
C3 H3 0.9300 . ?
C14 C13 1.382(7) . ?
C14 H14 0.9300 . ?
C42 C43 1.419(8) . ?
C42 C47 1.425(10) . ?
C23 C22 1.370(7) . ?
C23 H23 0.9300 . ?
C19 C18 1.372(8) . ?
C19 H19 0.9300 . ?
C10 H10 0.9300 . ?
C11 C12 1.370(8) . ?
C11 H11 0.9300 . ?
C44 C43 1.375(12) . ?
C44 H44 0.9300 . ?
C29 H29 0.9300 . ?
C13 C12 1.375(8) . ?
C13 H13 0.9300 . ?
C1 C2 1.357(7) . ?
C1 H1 0.9300 . ?
C22 H22 0.9300 . ?
C12 H12 0.9300 . ?
C8 H8 0.9300 . ?
C18 H18 0.9300 . ?
C33 H33 0.9300 . ?
C2 H2 0.9300 . ?
C43 C48 1.488(13) . ?
C52 C53 1.30(2) . ?
C52 C51 1.378(16) . ?
C52 H52 0.9300 . ?
C47 C46 1.392(9) . ?
C47 H47 0.9300 . ?
O3 C48 1.325(12) . ?
O3 H3A 0.8200 . ?
C51 C56 1.540(19) . ?
C53 C54 1.406(19) . ?
C53 H53 0.9300 . ?
O4 C48 1.205(9) . ?
C46 H46 0.9300 . ?
C54 C55 1.390(10) . ?
C54 H54 0.9300 . ?
O7 C56 1.243(18) . ?
O7 H7A 0.8200 . ?
C55 H55 0.9300 . ?
C56 O8 1.219(11) . ?
Cl1 C57 1.345(13) . ?
Cl2 C57 1.512(13) . ?
Cl2 Cl3 1.524(13) . ?

loop_
_geom_torsion_atom_site_label_1
_geom_torsion_atom_site_label_2
_geom_torsion_atom_site_label_3
_geom_torsion_atom_site_label_4
_geom_torsion
_geom_torsion_site_symmetry_1
_geom_torsion_site_symmetry_2
_geom_torsion_site_symmetry_3
_geom_torsion_site_symmetry_4
_geom_torsion_publ_flag
N11 Ni2 Ni1 N1 -63.64(15) . . . . ?
N8 Ni2 Ni1 N1 -153.23(15) . . . . ?
N5 Ni2 Ni1 N1 116.87(15) . . . . ?
N2 Ni2 Ni1 N1 26.92(16) . . . . ?
N11 Ni2 Ni1 N7 115.39(15) . . . . ?
N8 Ni2 Ni1 N7 25.80(15) . . . . ?
N5 Ni2 Ni1 N7 -64.10(15) . . . . ?
N2 Ni2 Ni1 N7 -154.05(15) . . . . ?
N11 Ni2 Ni1 N10 25.51(15) . . . . ?
N8 Ni2 Ni1 N10 -64.07(14) . . . . ?
N5 Ni2 Ni1 N10 -153.98(15) . . . . ?
N2 Ni2 Ni1 N10 116.07(15) . . . . ?
N11 Ni2 Ni1 N4 -154.03(16) . . . . ?
N8 Ni2 Ni1 N4 116.39(15) . . . . ?
N5 Ni2 Ni1 N4 26.48(16) . . . . ?
N2 Ni2 Ni1 N4 -63.47(16) . . . . ?
N11 Ni2 Ni3 N3 117.05(15) . . . . ?
N8 Ni2 Ni3 N3 -153.36(15) . . . . ?
N5 Ni2 Ni3 N3 -63.46(15) . . . . ?
N2 Ni2 Ni3 N3 26.49(16) . . . . ?
N11 Ni2 Ni3 N9 -66.09(15) . . . . ?
N8 Ni2 Ni3 N9 23.50(15) . . . . ?
N5 Ni2 Ni3 N9 113.40(15) . . . . ?
N2 Ni2 Ni3 N9 -156.65(15) . . . . ?
N11 Ni2 Ni3 N6 -155.36(15) . . . . ?
N8 Ni2 Ni3 N6 -65.77(15) . . . . ?
N5 Ni2 Ni3 N6 24.12(15) . . . . ?
N2 Ni2 Ni3 N6 114.08(15) . . . . ?
N11 Ni2 Ni3 N12 23.07(15) . . . . ?
N8 Ni2 Ni3 N12 112.66(15) . . . . ?
N5 Ni2 Ni3 N12 -157.44(15) . . . . ?
N2 Ni2 Ni3 N12 -67.48(15) . . . . ?
N3 Ni3 O5 C49 -35.5(5) . . . . ?
N9 Ni3 O5 C49 148.4(5) . . . . ?
N6 Ni3 O5 C49 -123.0(5) . . . . ?
N12 Ni3 O5 C49 59.7(5) . . . . ?
O2 C41 O1 Ni1 -0.8(12) . . . . ?
C42 C41 O1 Ni1 -176.0(4) . . . . ?
N1 Ni1 O1 C41 148.9(7) . . . . ?
N7 Ni1 O1 C41 -31.4(7) . . . . ?
N10 Ni1 O1 C41 60.8(7) . . . . ?
N4 Ni1 O1 C41 -121.8(7) . . . . ?
N8 Ni2 N5 C16 55.4(3) . . . . ?
N2 Ni2 N5 C16 -124.8(3) . . . . ?
Ni1 Ni2 N5 C16 144.9(3) . . . . ?
Ni3 Ni2 N5 C16 -35.1(3) . . . . ?
N8 Ni2 N5 C15 -127.7(3) . . . . ?
N2 Ni2 N5 C15 52.0(3) . . . . ?
Ni1 Ni2 N5 C15 -38.3(3) . . . . ?
Ni3 Ni2 N5 C15 141.7(3) . . . . ?
O5 Ni3 N12 C36 154.3(3) . . . . ?
N3 Ni3 N12 C36 -102.6(3) . . . . ?
N9 Ni3 N12 C36 61.8(3) . . . . ?
N6 Ni3 N12 C36 -14.8(8) . . . . ?
Ni2 Ni3 N12 C36 -21.1(3) . . . . ?
O5 Ni3 N12 C40 -24.2(4) . . . . ?
N3 Ni3 N12 C40 78.9(4) . . . . ?
N9 Ni3 N12 C40 -116.6(4) . . . . ?
N6 Ni3 N12 C40 166.7(5) . . . . ?
Ni2 Ni3 N12 C40 160.4(4) . . . . ?
O1 Ni1 N1 C1 -29.3(4) . . . . ?
N7 Ni1 N1 C1 151.7(5) . . . . ?
N10 Ni1 N1 C1 72.9(4) . . . . ?
N4 Ni1 N1 C1 -122.3(4) . . . . ?
Ni2 Ni1 N1 C1 155.4(4) . . . . ?
O1 Ni1 N1 C5 145.7(3) . . . . ?
N7 Ni1 N1 C5 -33.2(7) . . . . ?
N10 Ni1 N1 C5 -112.1(3) . . . . ?
N4 Ni1 N1 C5 52.8(3) . . . . ?
Ni2 Ni1 N1 C5 -29.6(3) . . . . ?
N11 Ni2 N2 C6 -129.1(3) . . . . ?
N5 Ni2 N2 C6 51.1(3) . . . . ?
Ni1 Ni2 N2 C6 140.7(3) . . . . ?
Ni3 Ni2 N2 C6 -38.8(3) . . . . ?
N11 Ni2 N2 C5 57.0(3) . . . . ?
N5 Ni2 N2 C5 -122.8(3) . . . . ?
Ni1 Ni2 N2 C5 -33.2(3) . . . . ?
Ni3 Ni2 N2 C5 147.3(3) . . . . ?
N8 Ni2 N11 C36 -123.2(3) . . . . ?
N2 Ni2 N11 C36 57.1(3) . . . . ?
Ni1 Ni2 N11 C36 147.4(3) . . . . ?
Ni3 Ni2 N11 C36 -32.7(3) . . . . ?
N8 Ni2 N11 C35 52.0(3) . . . . ?
N2 Ni2 N11 C35 -127.8(3) . . . . ?
Ni1 Ni2 N11 C35 -37.5(3) . . . . ?
Ni3 Ni2 N11 C35 142.5(3) . . . . ?
O1 Ni1 N4 C15 164.8(4) . . . . ?
N1 Ni1 N4 C15 -104.8(4) . . . . ?
N7 Ni1 N4 C15 59.7(3) . . . . ?
N10 Ni1 N4 C15 -24.9(8) . . . . ?
Ni2 Ni1 N4 C15 -23.2(3) . . . . ?
O1 Ni1 N4 C11 -18.5(4) . . . . ?
N1 Ni1 N4 C11 71.9(4) . . . . ?
N7 Ni1 N4 C11 -123.5(4) . . . . ?
N10 Ni1 N4 C11 151.8(5) . . . . ?
Ni2 Ni1 N4 C11 153.5(4) . . . . ?
N11 Ni2 N8 C25 -125.5(3) . . . . ?
N5 Ni2 N8 C25 54.3(3) . . . . ?
Ni1 Ni2 N8 C25 -35.3(3) . . . . ?
Ni3 Ni2 N8 C25 144.2(3) . . . . ?
N11 Ni2 N8 C26 55.6(3) . . . . ?
N5 Ni2 N8 C26 -124.6(3) . . . . ?
Ni1 Ni2 N8 C26 145.8(3) . . . . ?
Ni3 Ni2 N8 C26 -34.7(3) . . . . ?
O1 Ni1 N10 C31 -33.2(4) . . . . ?
N1 Ni1 N10 C31 -123.2(3) . . . . ?
N7 Ni1 N10 C31 72.0(3) . . . . ?
N4 Ni1 N10 C31 156.8(5) . . . . ?
Ni2 Ni1 N10 C31 155.0(3) . . . . ?
O1 Ni1 N10 C35 150.4(3) . . . . ?
N1 Ni1 N10 C35 60.3(3) . . . . ?
N7 Ni1 N10 C35 -104.5(3) . . . . ?
N4 Ni1 N10 C35 -19.7(7) . . . . ?
Ni2 Ni1 N10 C35 -21.4(3) . . . . ?
O5 Ni3 N6 C20 -17.4(4) . . . . ?
N3 Ni3 N6 C20 -119.6(4) . . . . ?
N9 Ni3 N6 C20 75.2(4) . . . . ?
N12 Ni3 N6 C20 151.8(5) . . . . ?
Ni2 Ni3 N6 C20 158.1(4) . . . . ?
O5 Ni3 N6 C16 163.4(3) . . . . ?
N3 Ni3 N6 C16 61.2(3) . . . . ?
N9 Ni3 N6 C16 -104.0(3) . . . . ?
N12 Ni3 N6 C16 -27.4(8) . . . . ?
Ni2 Ni3 N6 C16 -21.1(3) . . . . ?
O1 Ni1 N7 C21 -20.4(4) . . . . ?
N1 Ni1 N7 C21 158.5(5) . . . . ?
N10 Ni1 N7 C21 -122.7(4) . . . . ?
N4 Ni1 N7 C21 72.6(4) . . . . ?
Ni2 Ni1 N7 C21 154.9(3) . . . . ?
O1 Ni1 N7 C25 160.2(3) . . . . ?
N1 Ni1 N7 C25 -20.9(7) . . . . ?
N10 Ni1 N7 C25 57.8(3) . . . . ?
N4 Ni1 N7 C25 -106.8(3) . . . . ?
Ni2 Ni1 N7 C25 -24.5(3) . . . . ?
O5 Ni3 N3 C10 -25.5(4) . . . . ?
N9 Ni3 N3 C10 139.5(5) . . . . ?
N6 Ni3 N3 C10 67.9(4) . . . . ?
N12 Ni3 N3 C10 -126.5(4) . . . . ?
Ni2 Ni3 N3 C10 151.2(4) . . . . ?
O5 Ni3 N3 C6 160.7(3) . . . . ?
N9 Ni3 N3 C6 -34.3(7) . . . . ?
N6 Ni3 N3 C6 -105.9(3) . . . . ?
N12 Ni3 N3 C6 59.8(3) . . . . ?
Ni2 Ni3 N3 C6 -22.6(3) . . . . ?
O5 Ni3 N9 C30 -24.9(4) . . . . ?
N3 Ni3 N9 C30 169.7(5) . . . . ?
N6 Ni3 N9 C30 -118.9(4) . . . . ?
N12 Ni3 N9 C30 75.1(4) . . . . ?
Ni2 Ni3 N9 C30 158.0(4) . . . . ?
O5 Ni3 N9 C26 157.3(3) . . . . ?
N3 Ni3 N9 C26 -8.1(7) . . . . ?
N6 Ni3 N9 C26 63.3(3) . . . . ?
N12 Ni3 N9 C26 -102.7(3) . . . . ?
Ni2 Ni3 N9 C26 -19.7(3) . . . . ?
C31 N10 C35 N11 -175.0(4) . . . . ?
Ni1 N10 C35 N11 1.5(5) . . . . ?
C31 N10 C35 C34 0.3(6) . . . . ?
Ni1 N10 C35 C34 176.8(3) . . . . ?
C36 N11 C35 N10 -156.2(4) . . . . ?
Ni2 N11 C35 N10 28.7(5) . . . . ?
C36 N11 C35 C34 28.7(7) . . . . ?
Ni2 N11 C35 C34 -146.3(4) . . . . ?
C11 N4 C15 N5 -173.7(4) . . . . ?
Ni1 N4 C15 N5 3.2(5) . . . . ?
C11 N4 C15 C14 1.3(7) . . . . ?
Ni1 N4 C15 C14 178.1(4) . . . . ?
C16 N5 C15 N4 -154.9(4) . . . . ?
Ni2 N5 C15 N4 28.4(5) . . . . ?
C16 N5 C15 C14 30.3(7) . . . . ?
Ni2 N5 C15 C14 -146.4(4) . . . . ?
C26 N9 C30 C29 -1.2(7) . . . . ?
Ni3 N9 C30 C29 -179.0(4) . . . . ?
C10 N3 C6 N2 -172.1(4) . . . . ?
Ni3 N3 C6 N2 1.7(5) . . . . ?
C10 N3 C6 C7 3.3(6) . . . . ?
Ni3 N3 C6 C7 177.2(4) . . . . ?
C5 N2 C6 N3 -156.8(4) . . . . ?
Ni2 N2 C6 N3 29.6(5) . . . . ?
C5 N2 C6 C7 28.0(7) . . . . ?
Ni2 N2 C6 C7 -145.6(4) . . . . ?
C20 N6 C16 N5 -176.4(4) . . . . ?
Ni3 N6 C16 N5 2.8(5) . . . . ?
C20 N6 C16 C17 -1.1(6) . . . . ?
Ni3 N6 C16 C17 178.1(3) . . . . ?
C15 N5 C16 N6 -150.5(4) . . . . ?
Ni2 N5 C16 N6 26.2(5) . . . . ?
C15 N5 C16 C17 34.4(6) . . . . ?
Ni2 N5 C16 C17 -148.9(4) . . . . ?
N10 C35 C34 C33 0.3(7) . . . . ?
N11 C35 C34 C33 175.1(5) . . . . ?
N6 C16 C17 C18 2.4(7) . . . . ?
N5 C16 C17 C18 177.4(5) . . . . ?
C25 N7 C21 C22 -1.6(7) . . . . ?
Ni1 N7 C21 C22 179.0(4) . . . . ?
C30 N9 C26 N8 -176.5(4) . . . . ?
Ni3 N9 C26 N8 1.3(5) . . . . ?
C30 N9 C26 C27 -1.2(6) . . . . ?
Ni3 N9 C26 C27 176.6(3) . . . . ?
C25 N8 C26 N9 -152.1(4) . . . . ?
Ni2 N8 C26 N9 26.7(5) . . . . ?
C25 N8 C26 C27 32.8(6) . . . . ?
Ni2 N8 C26 C27 -148.3(4) . . . . ?
C35 N10 C31 C32 -1.3(7) . . . . ?
Ni1 N10 C31 C32 -177.8(4) . . . . ?
C33 C32 C31 N10 1.7(7) . . . . ?
C40 N12 C36 N11 -177.0(4) . . . . ?
Ni3 N12 C36 N11 4.5(5) . . . . ?
C40 N12 C36 C37 -1.1(6) . . . . ?
Ni3 N12 C36 C37 -179.6(3) . . . . ?
C35 N11 C36 N12 -151.6(4) . . . . ?
Ni2 N11 C36 N12 23.4(5) . . . . ?
C35 N11 C36 C37 32.6(7) . . . . ?
Ni2 N11 C36 C37 -152.4(4) . . . . ?
N12 C36 C37 C38 2.8(7) . . . . ?
N11 C36 C37 C38 178.5(5) . . . . ?
C21 N7 C25 N8 -172.6(4) . . . . ?
Ni1 N7 C25 N8 6.9(5) . . . . ?
C21 N7 C25 C24 3.2(6) . . . . ?
Ni1 N7 C25 C24 -177.4(3) . . . . ?
C26 N8 C25 N7 -157.1(4) . . . . ?
Ni2 N8 C25 N7 24.0(5) . . . . ?
C26 N8 C25 C24 27.3(6) . . . . ?
Ni2 N8 C25 C24 -151.6(4) . . . . ?
C23 C24 C25 N7 -3.0(7) . . . . ?
C23 C24 C25 N8 172.4(4) . . . . ?
C16 N6 C20 C19 -1.1(7) . . . . ?
Ni3 N6 C20 C19 179.7(4) . . . . ?
C29 C28 C27 C26 -1.9(8) . . . . ?
N9 C26 C27 C28 2.8(7) . . . . ?
N8 C26 C27 C28 177.6(5) . . . . ?
C36 C37 C38 C39 -2.6(8) . . . . ?
C40 C39 C38 C37 0.8(8) . . . . ?
C1 N1 C5 N2 -170.6(4) . . . . ?
Ni1 N1 C5 N2 14.3(5) . . . . ?
C1 N1 C5 C4 4.8(7) . . . . ?
Ni1 N1 C5 C4 -170.3(3) . . . . ?
C6 N2 C5 N1 -155.6(4) . . . . ?
Ni2 N2 C5 N1 17.9(5) . . . . ?
C6 N2 C5 C4 29.3(7) . . . . ?
Ni2 N2 C5 C4 -157.2(4) . . . . ?
C3 C4 C5 N1 -3.1(7) . . . . ?
C3 C4 C5 N2 171.8(5) . . . . ?
C36 N12 C40 C39 -0.8(7) . . . . ?
Ni3 N12 C40 C39 177.7(4) . . . . ?
C38 C39 C40 N12 1.0(8) . . . . ?
N3 C6 C7 C8 -0.7(8) . . . . ?
N2 C6 C7 C8 174.3(5) . . . . ?
C5 C4 C3 C2 -0.8(8) . . . . ?
N4 C15 C14 C13 -0.4(8) . . . . ?
N5 C15 C14 C13 174.1(5) . . . . ?
O1 C41 C42 C43 -168.2(6) . . . . ?
O2 C41 C42 C43 16.2(9) . . . . ?
O1 C41 C42 C47 15.3(8) . . . . ?
O2 C41 C42 C47 -160.3(6) . . . . ?
C25 C24 C23 C22 1.0(8) . . . . ?
N6 C20 C19 C18 2.0(9) . . . . ?
C6 N3 C10 C9 -4.2(7) . . . . ?
Ni3 N3 C10 C9 -178.1(4) . . . . ?
C8 C9 C10 N3 2.3(9) . . . . ?
C15 N4 C11 C12 -1.5(8) . . . . ?
Ni1 N4 C11 C12 -178.3(5) . . . . ?
Ni3 O5 C49 O6 2.6(9) . . . . ?
Ni3 O5 C49 C50 -178.0(3) . . . . ?
C55 C50 C49 O6 170.3(6) . . . . ?
C51 C50 C49 O6 -9.0(9) . . . . ?
C55 C50 C49 O5 -9.1(8) . . . . ?
C51 C50 C49 O5 171.6(5) . . . . ?
C46 C45 C44 C43 -1.3(15) . . . . ?
N9 C30 C29 C28 2.0(8) . . . . ?
C27 C28 C29 C30 -0.4(9) . . . . ?
C15 C14 C13 C12 -0.4(9) . . . . ?
C5 N1 C1 C2 -2.7(8) . . . . ?
Ni1 N1 C1 C2 172.5(4) . . . . ?
C24 C23 C22 C21 0.6(8) . . . . ?
N7 C21 C22 C23 -0.4(8) . . . . ?
N4 C11 C12 C13 0.7(9) . . . . ?
C14 C13 C12 C11 0.2(10) . . . . ?
C10 C9 C8 C7 0.5(9) . . . . ?
C6 C7 C8 C9 -1.2(9) . . . . ?
C20 C19 C18 C17 -0.6(9) . . . . ?
C16 C17 C18 C19 -1.5(8) . . . . ?
C35 C34 C33 C32 0.1(8) . . . . ?
C31 C32 C33 C34 -1.1(8) . . . . ?
N1 C1 C2 C3 -1.3(9) . . . . ?
C4 C3 C2 C1 3.0(9) . . . . ?
C45 C44 C43 C42 0.6(13) . . . . ?
C45 C44 C43 C48 178.4(9) . . . . ?
C47 C42 C43 C44 1.0(9) . . . . ?
C41 C42 C43 C44 -175.4(6) . . . . ?
C47 C42 C43 C48 -176.4(7) . . . . ?
C41 C42 C43 C48 7.3(11) . . . . ?
C43 C42 C47 C46 -2.1(10) . . . . ?
C41 C42 C47 C46 174.9(6) . . . . ?
C53 C52 C51 C50 -0.2(19) . . . . ?
C53 C52 C51 C56 -179.8(15) . . . . ?
C55 C50 C51 C52 0.4(10) . . . . ?
C49 C50 C51 C52 179.8(7) . . . . ?
C55 C50 C51 C56 180.0(8) . . . . ?
C49 C50 C51 C56 -0.7(11) . . . . ?
C51 C52 C53 C54 -1(3) . . . . ?
C42 C47 C46 C45 1.5(11) . . . . ?
C44 C45 C46 C47 0.3(13) . . . . ?
C52 C53 C54 C55 2(2) . . . . ?
C44 C43 C48 O4 -4.4(12) . . . . ?
C42 C43 C48 O4 173.1(8) . . . . ?
C44 C43 C48 O3 172.6(8) . . . . ?
C42 C43 C48 O3 -9.9(13) . . . . ?
C51 C50 C55 C54 0.8(11) . . . . ?
C49 C50 C55 C54 -178.6(7) . . . . ?
C53 C54 C55 C50 -2.1(14) . . . . ?
C52 C51 C56 O8 0.4(13) . . . . ?
C50 C51 C56 O8 -179.1(8) . . . . ?
C52 C51 C56 O7 177.8(11) . . . . ?
C50 C51 C56 O7 -1.7(16) . . . . ?
Cl3 Cl2 C57 Cl1 -26(2) . . . . ?
